data_2300259
loop_
_publ_author_name
'Henry, Paul F.'
'Weller, Mark T.'
'Wilson, Chick C.'

_publ_section_title
;
 Neutron powder diffraction in materials with incoherent scattering: an
 illustration of Rietveld refinement quality from nondeuterated gypsum
;
_journal_issue 6
_journal_name_full 'Journal of Applied Crystallography'
_journal_page_first 1176
_journal_page_last 1188
_journal_paper_doi 10.1107/S0021889809043210
_journal_volume 42
_journal_year 2009
_chemical_formula_sum 'Ca H4 O6 S'
_chemical_formula_weight 172.17
_chemical_name_systematic ' ?'
_space_group_IT_number 15
_symmetry_cell_setting monoclinic
_symmetry_space_group_name_Hall '-I 2yc'
_symmetry_space_group_name_H-M 'I 1 2/c 1'
_cell_angle_alpha 90.0
_cell_angle_beta 118.4837(12)
_cell_angle_gamma 90.0
_cell_formula_units_Z 4
_cell_length_a 5.68021(13)
_cell_length_b 15.2139(4)
_cell_length_c 6.53032(15)
_cell_volume 496.03(2)
_pd_block_id 2009-10-13T15:29|I2A_phase1|Paul_Henry||
_pd_phase_name gypsum
_cod_data_source_file cg5117.cif
_cod_data_source_block I2A_phase_1
_cod_depositor_comments
;
The following automatic conversions were performed:
'_geom_bond_publ_flag' value 'N' changed to 'n' according to
'/home/saulius/struct/CIF-dictionaries/cif_core.dic' dictionary named
'cif_core.dic' version 2.4.1 from 2010-06-29 (40
times).

'_geom_angle_publ_flag' value 'N' changed to 'n' according to
'/home/saulius/struct/CIF-dictionaries/cif_core.dic' dictionary named
'cif_core.dic' version 2.4.1 from 2010-06-29 (67 times).

Automatic conversion script
Id: cif_fix_enum 1527 2010-12-29 10:47:43Z saulius 

The following automatic conversions were performed:

'_geom_bond_publ_flag' value 'N' changed to 'n' according to
/home/saulius/struct/CIF-dictionaries/cif_core.dic dictionary named
'cif_core.dic' version 2.4.1 from 2010-06-29 (40
times).

'_geom_angle_publ_flag' value 'N' changed to 'n' according
to /home/saulius/struct/CIF-dictionaries/cif_core.dic dictionary
named 'cif_core.dic' version 2.4.1 from 2010-06-29 (67 times).

Automatic conversion script
Id: cif_fix_values 1715 2011-07-08 13:25:40Z adriana 
;
_cod_original_cell_volume 496.025(22)
_cod_database_code 2300259

loop_
_symmetry_equiv_pos_site_id
_symmetry_equiv_pos_as_xyz
1 +x,+y,+z
2 -x,+y,-z+1/2
-1 -x,-y,-z
-2 +x,-y,+z+1/2
101 +x+1/2,+y+1/2,+z+1/2
102 -x+1/2,+y+1/2,-z
-101 -x+1/2,-y+1/2,-z+1/2
-102 +x+1/2,-y+1/2,+z

loop_
_atom_site_aniso_label
_atom_site_aniso_U_11
_atom_site_aniso_U_12
_atom_site_aniso_U_13
_atom_site_aniso_U_22
_atom_site_aniso_U_23
_atom_site_aniso_U_33
CA1 0.0138(22) 0.0 0.0038(19) 0.0126(24) 0.0 0.0005(23)
S2 0.0034(35) 0.0 0.0010(29) 0.007(4) 0.0 0.011(4)
O3 0.0094(10) -0.0005(11) 0.0022(10) 0.0206(14) 0.0082(11) 0.0087(11)
O4 0.0053(11) -0.0037(13) -0.0003(10) 0.0223(14) 0.0027(12) 0.0115(12)
O5 0.0219(15) -0.0077(15) 0.0176(13) 0.0243(20) -0.0058(15) 0.0267(16)
H6 0.0317(27) -0.0016(24) 0.0352(24) 0.039(4) 0.0008(23) 0.0510(31)
H7 0.0381(30) 0.0016(35) 0.0233(31) 0.039(4) -0.0103(33) 0.050(4)

loop_
_atom_site_type_symbol
_atom_site_label
_atom_site_fract_x
_atom_site_fract_y
_atom_site_fract_z
_atom_site_occupancy
_atom_site_thermal_displace_type
_atom_site_U_iso_or_equiv
_atom_site_symmetry_multiplicity
Ca CA1 0.5 0.07872(29) 0.25 1.0 Uani 0.00883 4
S S2 0.0 0.0775(4) 0.75 1.0 Uani 0.00836 4
O O3 0.9649(4) 0.13261(16) 0.5519(4) 1.0 Uani 0.01377 8
O O4 0.7572(4) 0.02286(17) 0.6674(4) 1.0 Uani 0.01478 8
O O5 0.3808(6) 0.18264(20) 0.4569(5) 1.0 Uani 0.02183 8
H H6 0.2486(9) 0.15985(28) 0.5068(9) 1.0 Uani 0.03425 8
H H7 0.4067(10) 0.2419(4) 0.4937(10) 1.0 Uani 0.04127 8

loop_
_atom_type_symbol
_atom_type_number_in_cell
Ca 4.0
S 4.0
O 24.0
H 16.0

loop_
_geom_angle_atom_site_label_1
_geom_angle_atom_site_label_2
_geom_angle_atom_site_label_3
_geom_angle
_geom_angle_site_symmetry_1
_geom_angle_site_symmetry_2
_geom_angle_site_symmetry_3
_geom_angle_publ_flag
S2 CA1 S2 179.3187(32) 1_554 . 1_655 n
S2 CA1 O3 152.88(15) 1_554 . 1_555 n
S2 CA1 O3 27.60(9) 1_554 . 2_655 n
S2 CA1 O4 151.95(15) 1_554 . 1_555 n
S2 CA1 O4 27.57(10) 1_554 . 2_655 n
S2 CA1 O4 83.24(10) 1_554 . -1_656 n
S2 CA1 O4 96.31(11) 1_554 . -2_444 n
S2 CA1 O5 103.48(12) 1_554 . 1_555 n
S2 CA1 O5 76.98(11) 1_554 . 2_655 n
S2 CA1 O3 27.60(9) 1_655 . 1_555 n
S2 CA1 O3 152.88(15) 1_655 . 2_655 n
S2 CA1 O4 27.57(10) 1_655 . 1_555 n
S2 CA1 O4 151.95(15) 1_655 . 2_655 n
S2 CA1 O4 96.31(11) 1_655 . -1_656 n
S2 CA1 O4 83.24(10) 1_655 . -2_444 n
S2 CA1 O5 76.98(11) 1_655 . 1_555 n
S2 CA1 O5 103.48(12) 1_655 . 2_655 n
O3 CA1 O3 142.68(23) 1_555 . 2_655 n
O3 CA1 O4 55.16(7) 1_555 . 1_555 n
O3 CA1 O4 141.70(8) 1_555 . 2_655 n
O3 CA1 O4 123.85(10) 1_555 . -1_656 n
O3 CA1 O4 82.08(8) 1_555 . -2_444 n
O3 CA1 O5 79.53(12) 1_555 . 1_555 n
O3 CA1 O5 75.89(11) 1_555 . 2_655 n
O3 CA1 O4 141.70(8) 2_655 . 1_555 n
O3 CA1 O4 55.16(7) 2_655 . 2_655 n
O3 CA1 O4 82.08(8) 2_655 . -1_656 n
O3 CA1 O4 123.85(10) 2_655 . -2_444 n
O3 CA1 O5 75.89(11) 2_655 . 1_555 n
O3 CA1 O5 79.53(12) 2_655 . 2_655 n
O4 CA1 O4 141.02(23) 1_555 . 2_655 n
O4 CA1 O4 68.81(11) 1_555 . -1_656 n
O4 CA1 O4 85.66(10) 1_555 . -2_444 n
O4 CA1 O5 77.71(10) 1_555 . 1_555 n
O4 CA1 O5 131.02(11) 1_555 . 2_655 n
O4 CA1 O4 85.66(10) 2_655 . -1_656 n
O4 CA1 O4 68.81(11) 2_655 . -2_444 n
O4 CA1 O5 131.02(11) 2_655 . 1_555 n
O4 CA1 O5 77.71(10) 2_655 . 2_655 n
O4 CA1 O4 98.15(20) -1_656 . -2_444 n
O4 CA1 O5 86.00(9) -1_656 . 1_555 n
O4 CA1 O5 160.14(9) -1_656 . 2_655 n
O4 CA1 O5 160.14(9) -2_555 . 1_555 n
O4 CA1 O5 86.00(9) -2_555 . 2_655 n
O5 CA1 O5 96.68(21) 1_555 . 2_655 n
CA1 S2 CA1 179.3187(32) 1_455 . 1_556 n
CA1 S2 O3 53.67(12) 1_455 . 1_455 n
CA1 S2 O3 125.85(21) 1_455 . 2_656 n
CA1 S2 O4 53.08(10) 1_455 . 1_455 n
CA1 S2 O4 127.41(20) 1_455 . 2_656 n
CA1 S2 O3 125.85(21) 1_556 . 1_455 n
CA1 S2 O3 53.67(12) 1_556 . 2_656 n
CA1 S2 O4 127.41(20) 1_556 . 1_455 n
CA1 S2 O4 53.08(10) 1_556 . 2_656 n
O3 S2 O3 110.6(4) 1_455 . 2_656 n
O3 S2 O4 106.75(12) 1_455 . 1_455 n
O3 S2 O4 110.70(14) 1_455 . 2_656 n
O3 S2 O4 110.70(14) 2_656 . 1_455 n
O3 S2 O4 106.75(12) 2_656 . 2_656 n
O4 S2 O4 111.4(4) 1_455 . 2_656 n
CA1 O3 S2 98.73(18) 1_555 . 1_655 n
CA1 O4 CA1 111.19(11) 1_555 . -1_656 n
CA1 O4 S2 99.36(16) 1_555 . 1_655 n
CA1 O4 S2 149.17(15) -1_656 . 1_655 n
CA1 O5 H6 114.28(34) 1_555 . 1_555 n
CA1 O5 H7 137.8(4) 1_555 . 1_555 n
H6 O5 H7 107.5(5) 1_555 . 1_555 n

loop_
_geom_bond_atom_site_label_1
_geom_bond_atom_site_label_2
_geom_bond_distance
_geom_bond_site_symmetry_1
_geom_bond_site_symmetry_2
_geom_bond_publ_flag
CA1 CA1 4.049(5) . -1_655 n
CA1 CA1 4.049(5) . -1_656 n
CA1 S2 3.14368(9) . 1_554 n
CA1 S2 3.14368(9) . 1_655 n
CA1 O3 2.5624(30) . 1_555 n
CA1 O3 2.5624(30) . 2_655 n
CA1 O4 2.5471(24) . 1_555 n
CA1 O4 2.5471(24) . 2_655 n
CA1 O4 2.359(4) . -1_656 n
CA1 O4 2.359(4) . -2_554 n
CA1 O5 2.378(5) . 1_555 n
CA1 O5 2.378(5) . 2_655 n
CA1 H6 2.942(5) . 1_555 n
CA1 H6 2.942(5) . 2_655 n
CA1 H7 3.127(7) . 1_555 n
CA1 H7 3.127(7) . 2_655 n
S2 CA1 3.14368(9) . 1_455 n
S2 CA1 3.14368(9) . 1_556 n
S2 O3 1.473(4) . 1_455 n
S2 O3 1.473(4) . 2_656 n
S2 O4 1.474(4) . 1_455 n
S2 O4 1.474(4) . 2_656 n
O3 CA1 2.5624(30) . 1_555 n
O3 S2 1.473(4) . 1_655 n
O3 H6 1.819(5) . 1_655 n
O3 H7 1.945(6) . -102_444 n
O4 CA1 2.5471(24) . 1_555 n
O4 CA1 2.359(4) . -1_656 n
O4 S2 1.474(4) . 1_655 n
O5 CA1 2.378(5) . 1_555 n
O5 H6 1.011(6) . 1_555 n
O5 H7 0.926(8) . 1_555 n
H6 CA1 2.942(5) . 1_555 n
H6 O3 1.819(5) . 1_455 n
H6 O5 1.011(6) . 1_555 n
H6 H7 1.563(7) . 1_555 n
H7 CA1 3.127(7) . 1_555 n
H7 O3 1.945(6) . -102_344 n
H7 O5 0.926(8) . 1_555 n
H7 H6 1.563(7) . 1_555 n

loop_
_pd_block_diffractogram_id
2009-10-13T15:29|I2A_H_01|Paul_Henry|D20_Ge115_1.87Ang
2009-10-13T15:29|I2A_H_02|Paul_Henry|D20_Ge117_1.36Ang
